data_1530109
loop_
_publ_author_name
'Huster, J.'

_publ_section_title
;
 Darstellung und Struktur des Bariumthioplatinats(II), Ba Pt2 S3
;
_journal_name_full 'Journal of the Less-Common Metals'
_journal_page_first 125
_journal_page_last 131
_journal_volume 84
_journal_year 1982
_chemical_formula_sum 'Ba Pt2 S3'
_space_group_IT_number 92
_symmetry_space_group_name_Hall 'P 4abw 2nw'
_symmetry_space_group_name_H-M 'P 41 21 2'
_cell_angle_alpha 90
_cell_angle_beta 90
_cell_angle_gamma 90
_cell_formula_units_Z 4
_cell_length_a 6.7648
_cell_length_b 6.7648
_cell_length_c 12.3489
_cell_volume 565.117
_citation_journal_id_ASTM JCOMAH
_cod_data_source_file Huster_JCOMAH_1982_774.cif
_cod_data_source_block Ba1Pt2S3
_cod_original_cell_volume 565.1168
_cod_original_formula_sum 'Ba1 Pt2 S3'
_cod_database_code 1530109

loop_
_symmetry_equiv_pos_as_xyz
x,y,z
-y+1/2,x+1/2,z+1/4
-x,-y,z+1/2
y+1/2,-x+1/2,z+3/4
x+1/2,-y+1/2,-z+3/4
y,x,-z
-x+1/2,y+1/2,-z+1/4
-y,-x,-z+1/2

loop_
_atom_site_label
_atom_site_type_symbol
_atom_site_fract_x
_atom_site_fract_y
_atom_site_fract_z
_atom_site_occupancy
_atom_site_U_iso_or_equiv
S1 S-2 0.2406 0.2406 0 1 0.0
Ba1 Ba+2 0.6782 0.6782 0 1 0.0
Pt1 Pt+2 0.2492 -0.0064 0.1252 1 0.0
S2 S-2 0.1631 0.7439 0.0032 1 0.0
